data_7008007
loop_
_publ_author_name
'Avent, Anthony G.'
'Crimmin, Mark R.'
'Hill, Michael S.'
'Hitchcock, Peter B.'

_publ_section_title
;
 Kinetic stability of heteroleptic (beta-diketiminato) heavier
 alkaline-earth (Ca, Sr, Ba) amides.
;
_journal_issue 2
_journal_name_full 'Dalton transactions (Cambridge, England : 2003)'
_journal_page_first 278
_journal_page_last 284
_journal_paper_doi 10.1039/b415468a
_journal_year 2005
_chemical_compound_source 'synthesis as described'
_chemical_formula_moiety 'C39 H67 Ba1 N3 O1 Si2'
_chemical_formula_sum 'C39 H67 Ba N3 O Si2'
_chemical_formula_weight 787.48
_chemical_name_systematic
;
?
;
_space_group_IT_number 14
_symmetry_cell_setting monoclinic
_symmetry_Int_Tables_number 14
_symmetry_space_group_name_Hall '-P 2yn'
_symmetry_space_group_name_H-M 'P 1 21/n 1'
_atom_sites_solution_hydrogens geom
_atom_sites_solution_primary direct
_atom_sites_solution_secondary difmap
_audit_conform_dict_location ftp://ftp.iucr.org/pub/cif_core.dic
_audit_conform_dict_name cif_core.dic
_audit_conform_dict_version 2.2
_audit_creation_date 2003-12-05T10:53:02-00:00
_audit_creation_method 'WinGX routine CIF_UPDATE'
_cell_angle_alpha 90
_cell_angle_beta 109.619(1)
_cell_angle_gamma 90
_cell_formula_units_Z 4
_cell_length_a 12.0545(1)
_cell_length_b 21.7583(2)
_cell_length_c 17.3650(1)
_cell_measurement_reflns_used 57485
_cell_measurement_temperature 173(2)
_cell_measurement_theta_max 27.485
_cell_measurement_theta_min 3.705
_cell_measurement_wavelength 0.71073
_cell_volume 4290.18(6)
_computing_cell_refinement 'HKL Scalepack (Otwinowski & Minor 1997)'
_computing_data_collection 'Collect (Nonius BV, 1997-2000)'
_computing_data_reduction 'HKL Denzo and Scalepack (Otwinowski & Minor 1997)'
_computing_molecular_graphics 'Ortep-3 for Windows (Farrugia, 1997)'
_computing_publication_material 'WinGX publication routines (Farrugia, 1999)'
_computing_structure_refinement 'SHELXL-97 (Sheldrick, 1997)'
_computing_structure_solution 'SHELXS-97 (Sheldrick, 1997)'
_diffrn_ambient_temperature 173(2)
_diffrn_detector 'CCD plate'
_diffrn_measured_fraction_theta_full 0.995
_diffrn_measured_fraction_theta_max 0.995
_diffrn_measurement_device '95mm CCD camera on \k-goniostat'
_diffrn_measurement_device_type KappaCCD
_diffrn_measurement_method 'CCD rotation images, thick slices'
_diffrn_orient_matrix_type 'by Nonius Collect from scalepack cell'
_diffrn_orient_matrix_UB_11 -0.26475E-1
_diffrn_orient_matrix_UB_12 -0.77E-5
_diffrn_orient_matrix_UB_13 0.487525E-1
_diffrn_orient_matrix_UB_21 -0.839908E-1
_diffrn_orient_matrix_UB_22 0.5146E-3
_diffrn_orient_matrix_UB_23 -0.368874E-1
_diffrn_orient_matrix_UB_31 -0.9361E-3
_diffrn_orient_matrix_UB_32 -0.459566E-1
_diffrn_orient_matrix_UB_33 -0.4213E-3
_diffrn_radiation_monochromator graphite
_diffrn_radiation_probe x-ray
_diffrn_radiation_type MoK\a
_diffrn_radiation_wavelength 0.71073
_diffrn_reflns_av_R_equivalents 0.0359
_diffrn_reflns_av_unetI/netI 0.017
_diffrn_reflns_limit_h_max 15
_diffrn_reflns_limit_h_min -15
_diffrn_reflns_limit_k_max 28
_diffrn_reflns_limit_k_min -27
_diffrn_reflns_limit_l_max 22
_diffrn_reflns_limit_l_min -22
_diffrn_reflns_number 83242
_diffrn_reflns_theta_full 27.51
_diffrn_reflns_theta_max 27.51
_diffrn_reflns_theta_min 3.74
_diffrn_source 'Enraf Nonius FR590'
_exptl_absorpt_coefficient_mu 1.012
_exptl_absorpt_correction_T_max 0.7319
_exptl_absorpt_correction_T_min 0.6644
_exptl_absorpt_correction_type multi-scan
_exptl_absorpt_process_details
;
[c.f. r.h. blessing, acta cryst. (1995), a51, 33-38]
;
_exptl_crystal_colour yellow
_exptl_crystal_density_diffrn 1.219
_exptl_crystal_density_method 'not measured'
_exptl_crystal_description prism
_exptl_crystal_F_000 1656
_exptl_crystal_size_max 0.35
_exptl_crystal_size_mid 0.35
_exptl_crystal_size_min 0.3
_refine_diff_density_max 0.412
_refine_diff_density_min -0.462
_refine_diff_density_rms 0.048
_refine_ls_extinction_method none
_refine_ls_goodness_of_fit_ref 0.956
_refine_ls_hydrogen_treatment riding
_refine_ls_matrix_type full
_refine_ls_number_parameters 417
_refine_ls_number_reflns 9836
_refine_ls_number_restraints 0
_refine_ls_restrained_S_all 0.956
_refine_ls_R_factor_all 0.025
_refine_ls_R_factor_gt 0.0209
_refine_ls_shift/su_max 0.002
_refine_ls_shift/su_mean 0
_refine_ls_structure_factor_coef Fsqd
_refine_ls_weighting_details 'calc w=1/[\s^2^(Fo^2^)+(0.0319P)^2^+2.3861P] where P=(Fo^2^+2Fc^2^)/3'
_refine_ls_weighting_scheme calc
_refine_ls_wR_factor_gt 0.0544
_refine_ls_wR_factor_ref 0.0573
_reflns_number_gt 8940
_reflns_number_total 9836
_reflns_threshold_expression >2sigma(I)
_cod_data_source_file b415468a.txt
_cod_data_source_block (3)-dec803
_cod_original_cell_volume 4290.17(6)
_cod_original_sg_symbol_H-M P2(1)/n
_cod_original_formula_sum 'C39 H67 Ba1 N3 O1 Si2'
_cod_database_code 7008007

loop_
_symmetry_equiv_pos_as_xyz
'x, y, z'
'-x+1/2, y+1/2, -z+1/2'
'-x, -y, -z'
'x-1/2, -y-1/2, z-1/2'

loop_
_atom_site_label
_atom_site_type_symbol
_atom_site_fract_x
_atom_site_fract_y
_atom_site_fract_z
_atom_site_U_iso_or_equiv
_atom_site_adp_type
_atom_site_occupancy
_atom_site_symmetry_multiplicity
_atom_site_calc_flag
_atom_site_refinement_flags
_atom_site_disorder_assembly
_atom_site_disorder_group
Ba Ba 0.521604(7) 0.164362(4) 0.311904(5) 0.02221(3) Uani 1 1 d . . .
Si1 Si 0.60722(4) 0.30896(2) 0.23386(3) 0.02842(9) Uani 1 1 d . . .
Si2 Si 0.51603(4) 0.207777(19) 0.10947(2) 0.02581(9) Uani 1 1 d . . .
O1 O 0.62253(13) 0.18104(6) 0.47888(7) 0.0426(3) Uani 1 1 d . . .
N1 N 0.54479(10) 0.04524(6) 0.29011(7) 0.0222(2) Uani 1 1 d . . .
N2 N 0.31740(11) 0.10608(6) 0.29092(7) 0.0243(3) Uani 1 1 d . . .
N3 N 0.54683(12) 0.23942(6) 0.20298(8) 0.0271(3) Uani 1 1 d . . .
C1 C 0.52406(13) 0.01307(7) 0.34847(9) 0.0247(3) Uani 1 1 d . . .
C2 C 0.43249(14) 0.02647(7) 0.37975(9) 0.0281(3) Uani 1 1 d . . .
H2 H 0.4405 0.0076 0.4307 0.034 Uiso 1 1 calc R . .
C3 C 0.33046(13) 0.06358(7) 0.34725(9) 0.0269(3) Uani 1 1 d . . .
C4 C 0.60081(16) -0.04189(8) 0.38607(11) 0.0368(4) Uani 1 1 d . . .
H4A H 0.59 -0.074 0.3446 0.055 Uiso 1 1 calc R . .
H4B H 0.5783 -0.0579 0.4315 0.055 Uiso 1 1 calc R . .
H4C H 0.6836 -0.0292 0.4064 0.055 Uiso 1 1 calc R . .
C5 C 0.23261(15) 0.05118(9) 0.38257(11) 0.0392(4) Uani 1 1 d . . .
H5A H 0.2357 0.0821 0.4243 0.059 Uiso 1 1 calc R . .
H5B H 0.2432 0.0102 0.4074 0.059 Uiso 1 1 calc R . .
H5C H 0.1561 0.0533 0.3388 0.059 Uiso 1 1 calc R . .
C6 C 0.62187(13) 0.02204(6) 0.25010(9) 0.0220(3) Uani 1 1 d . . .
C7 C 0.57542(14) -0.01549(7) 0.18049(9) 0.0280(3) Uani 1 1 d . . .
C8 C 0.64821(16) -0.03252(8) 0.13673(10) 0.0345(4) Uani 1 1 d . . .
H8 H 0.6179 -0.0583 0.0902 0.041 Uiso 1 1 calc R . .
C9 C 0.76381(16) -0.01277(8) 0.15958(11) 0.0367(4) Uani 1 1 d . . .
H9 H 0.8117 -0.0241 0.1282 0.044 Uiso 1 1 calc R . .
C10 C 0.80920(15) 0.02342(8) 0.22822(11) 0.0327(3) Uani 1 1 d . . .
H10 H 0.8888 0.0367 0.2439 0.039 Uiso 1 1 calc R . .
C11 C 0.74071(13) 0.04089(7) 0.27501(9) 0.0252(3) Uani 1 1 d . . .
C12 C 0.44881(16) -0.03822(9) 0.15360(11) 0.0381(4) Uani 1 1 d . . .
H12 H 0.4072 -0.0157 0.1861 0.046 Uiso 1 1 calc R . .
C13 C 0.4437(2) -0.10707(12) 0.17065(17) 0.0723(8) Uani 1 1 d . . .
H13A H 0.3613 -0.1204 0.1536 0.109 Uiso 1 1 calc R . .
H13B H 0.4815 -0.1148 0.2293 0.109 Uiso 1 1 calc R . .
H13C H 0.485 -0.1301 0.14 0.109 Uiso 1 1 calc R . .
C14 C 0.38246(19) -0.02641(10) 0.06334(12) 0.0490(5) Uani 1 1 d . . .
H14A H 0.3015 -0.0415 0.0494 0.073 Uiso 1 1 calc R . .
H14B H 0.4218 -0.048 0.0302 0.073 Uiso 1 1 calc R . .
H14C H 0.3814 0.0178 0.0524 0.073 Uiso 1 1 calc R . .
C15 C 0.79537(14) 0.08009(8) 0.35085(10) 0.0306(3) Uani 1 1 d . . .
H15 H 0.7348 0.0855 0.378 0.037 Uiso 1 1 calc R . .
C16 C 0.90316(17) 0.04899(11) 0.41267(12) 0.0497(5) Uani 1 1 d . . .
H16A H 0.9355 0.0757 0.4604 0.075 Uiso 1 1 calc R . .
H16B H 0.9632 0.0418 0.3871 0.075 Uiso 1 1 calc R . .
H16C H 0.8795 0.0096 0.4299 0.075 Uiso 1 1 calc R . .
C17 C 0.82778(18) 0.14406(9) 0.32832(12) 0.0433(4) Uani 1 1 d . . .
H17A H 0.8629 0.1682 0.3782 0.065 Uiso 1 1 calc R . .
H17B H 0.7567 0.1648 0.293 0.065 Uiso 1 1 calc R . .
H17C H 0.8845 0.1401 0.2993 0.065 Uiso 1 1 calc R . .
C18 C 0.20785(13) 0.13785(7) 0.25944(9) 0.0271(3) Uani 1 1 d . . .
C19 C 0.12531(14) 0.11905(8) 0.18402(10) 0.0319(3) Uani 1 1 d . . .
C20 C 0.01885(15) 0.15117(10) 0.15433(12) 0.0422(4) Uani 1 1 d . . .
H20 H -0.0386 0.1384 0.1045 0.051 Uiso 1 1 calc R . .
C21 C -0.00487(15) 0.20107(10) 0.19576(12) 0.0441(5) Uani 1 1 d . . .
H21 H -0.0781 0.2219 0.1747 0.053 Uiso 1 1 calc R . .
C22 C 0.07831(15) 0.22031(9) 0.26767(12) 0.0396(4) Uani 1 1 d . . .
H22 H 0.0623 0.2551 0.2953 0.047 Uiso 1 1 calc R . .
C23 C 0.18588(14) 0.18969(8) 0.30068(10) 0.0318(3) Uani 1 1 d . . .
C24 C 0.15221(15) 0.06520(8) 0.13751(11) 0.0358(4) Uani 1 1 d . . .
H24 H 0.2397 0.0636 0.1514 0.043 Uiso 1 1 calc R . .
C25 C 0.09883(19) 0.07276(11) 0.04454(12) 0.0494(5) Uani 1 1 d . . .
H25A H 0.1188 0.0369 0.0176 0.074 Uiso 1 1 calc R . .
H25B H 0.1305 0.11 0.0278 0.074 Uiso 1 1 calc R . .
H25C H 0.013 0.0762 0.0287 0.074 Uiso 1 1 calc R . .
C26 C 0.1143(2) 0.00390(10) 0.16367(14) 0.0530(5) Uani 1 1 d . . .
H26A H 0.1329 -0.0295 0.1321 0.079 Uiso 1 1 calc R . .
H26B H 0.0293 0.0046 0.1536 0.079 Uiso 1 1 calc R . .
H26C H 0.1564 -0.0027 0.222 0.079 Uiso 1 1 calc R . .
C27 C 0.27776(16) 0.21485(9) 0.37751(11) 0.0386(4) Uani 1 1 d . . .
H27 H 0.3425 0.1839 0.3965 0.046 Uiso 1 1 calc R . .
C28 C 0.2295(2) 0.22561(14) 0.44754(14) 0.0671(7) Uani 1 1 d . . .
H28A H 0.2921 0.2422 0.495 0.101 Uiso 1 1 calc R . .
H28B H 0.2015 0.1866 0.4624 0.101 Uiso 1 1 calc R . .
H28C H 0.1642 0.255 0.43 0.101 Uiso 1 1 calc R . .
C29 C 0.33106(18) 0.27446(9) 0.35756(14) 0.0499(5) Uani 1 1 d . . .
H29A H 0.3902 0.2903 0.4073 0.075 Uiso 1 1 calc R . .
H29B H 0.2687 0.3051 0.3362 0.075 Uiso 1 1 calc R . .
H29C H 0.3683 0.266 0.3164 0.075 Uiso 1 1 calc R . .
C30 C 0.40103(17) 0.14648(9) 0.09709(11) 0.0393(4) Uani 1 1 d . . .
H30A H 0.4286 0.117 0.1422 0.059 Uiso 1 1 calc R . .
H30B H 0.3871 0.1251 0.045 0.059 Uiso 1 1 calc R . .
H30C H 0.3276 0.1655 0.0976 0.059 Uiso 1 1 calc R . .
C31 C 0.64537(18) 0.16864(9) 0.09282(11) 0.0403(4) Uani 1 1 d . . .
H31A H 0.6804 0.1393 0.1372 0.061 Uiso 1 1 calc R . .
H31B H 0.7042 0.1995 0.0921 0.061 Uiso 1 1 calc R . .
H31C H 0.6188 0.1467 0.0405 0.061 Uiso 1 1 calc R . .
C32 C 0.45670(16) 0.26251(8) 0.02131(10) 0.0364(4) Uani 1 1 d . . .
H32A H 0.5141 0.2954 0.0257 0.055 Uiso 1 1 calc R . .
H32B H 0.3827 0.2804 0.0225 0.055 Uiso 1 1 calc R . .
H32C H 0.4424 0.2403 -0.0302 0.055 Uiso 1 1 calc R . .
C33 C 0.7399(2) 0.32748(11) 0.20503(16) 0.0571(6) Uani 1 1 d . . .
H33A H 0.7186 0.3263 0.1454 0.086 Uiso 1 1 calc R . .
H33B H 0.8018 0.2972 0.2296 0.086 Uiso 1 1 calc R . .
H33C H 0.7685 0.3686 0.225 0.086 Uiso 1 1 calc R . .
C34 C 0.5020(2) 0.37500(9) 0.19690(14) 0.0550(6) Uani 1 1 d . . .
H34A H 0.431 0.3675 0.2111 0.082 Uiso 1 1 calc R . .
H34B H 0.4804 0.3788 0.1374 0.082 Uiso 1 1 calc R . .
H34C H 0.5397 0.4131 0.2229 0.082 Uiso 1 1 calc R . .
C35 C 0.65683(18) 0.31271(9) 0.34889(11) 0.0417(4) Uani 1 1 d . . .
H35A H 0.5902 0.3034 0.3673 0.062 Uiso 1 1 calc R . .
H35B H 0.6863 0.3541 0.3671 0.062 Uiso 1 1 calc R . .
H35C H 0.7197 0.2826 0.3721 0.062 Uiso 1 1 calc R . .
C36 C 0.63585(19) 0.23464(10) 0.53102(11) 0.0467(5) Uani 1 1 d . . .
H36A H 0.5579 0.2516 0.527 0.056 Uiso 1 1 calc R . .
H36B H 0.6816 0.267 0.515 0.056 Uiso 1 1 calc R . .
C37 C 0.70095(17) 0.21241(10) 0.61726(10) 0.0415(4) Uani 1 1 d . . .
H37A H 0.7873 0.2152 0.6304 0.05 Uiso 1 1 calc R . .
H37B H 0.6779 0.2362 0.6581 0.05 Uiso 1 1 calc R . .
C38 C 0.6611(2) 0.14619(13) 0.61388(13) 0.0609(6) Uani 1 1 d . . .
H38A H 0.5818 0.1431 0.6188 0.073 Uiso 1 1 calc R . .
H38B H 0.7173 0.1212 0.6573 0.073 Uiso 1 1 calc R . .
C39 C 0.6595(2) 0.12671(10) 0.52971(12) 0.0565(6) Uani 1 1 d . . .
H39A H 0.7388 0.1133 0.5314 0.068 Uiso 1 1 calc R . .
H39B H 0.6034 0.0925 0.5085 0.068 Uiso 1 1 calc R . .

loop_
_atom_site_aniso_label
_atom_site_aniso_U_11
_atom_site_aniso_U_22
_atom_site_aniso_U_33
_atom_site_aniso_U_23
_atom_site_aniso_U_13
_atom_site_aniso_U_12
Ba 0.02511(5) 0.01955(5) 0.02230(5) -0.00069(3) 0.00841(4) -0.00229(3)
Si1 0.0311(2) 0.0231(2) 0.0299(2) 0.00011(17) 0.00880(17) -0.00561(17)
Si2 0.0294(2) 0.0236(2) 0.02302(19) 0.00264(15) 0.00700(16) -0.00161(16)
O1 0.0561(8) 0.0416(7) 0.0254(6) -0.0031(5) 0.0076(6) -0.0090(6)
N1 0.0221(6) 0.0211(6) 0.0237(6) 0.0008(5) 0.0081(5) 0.0002(5)
N2 0.0213(6) 0.0275(6) 0.0252(6) 0.0012(5) 0.0094(5) 0.0007(5)
N3 0.0317(7) 0.0233(6) 0.0266(6) 0.0016(5) 0.0100(5) -0.0037(5)
C1 0.0254(7) 0.0238(7) 0.0238(7) 0.0020(6) 0.0067(6) -0.0002(6)
C2 0.0302(8) 0.0319(8) 0.0235(7) 0.0048(6) 0.0108(6) 0.0007(6)
C3 0.0256(7) 0.0318(8) 0.0259(7) -0.0012(6) 0.0119(6) -0.0021(6)
C4 0.0396(9) 0.0350(9) 0.0393(9) 0.0154(7) 0.0178(8) 0.0107(7)
C5 0.0339(9) 0.0503(11) 0.0406(9) 0.0115(8) 0.0221(8) 0.0029(8)
C6 0.0258(7) 0.0172(6) 0.0244(7) 0.0036(5) 0.0103(6) 0.0029(5)
C7 0.0342(8) 0.0208(7) 0.0289(7) 0.0004(6) 0.0105(6) -0.0004(6)
C8 0.0472(10) 0.0273(8) 0.0314(8) -0.0057(6) 0.0164(7) 0.0011(7)
C9 0.0438(10) 0.0360(9) 0.0387(9) -0.0005(7) 0.0249(8) 0.0071(7)
C10 0.0299(8) 0.0342(9) 0.0378(9) 0.0031(7) 0.0164(7) 0.0033(7)
C11 0.0262(7) 0.0232(7) 0.0266(7) 0.0029(6) 0.0093(6) 0.0024(6)
C12 0.0370(9) 0.0384(10) 0.0364(9) -0.0091(7) 0.0089(7) -0.0101(7)
C13 0.0646(15) 0.0574(15) 0.0748(16) 0.0200(12) -0.0034(12) -0.0322(12)
C14 0.0489(11) 0.0407(10) 0.0444(11) -0.0067(8) -0.0014(9) -0.0036(9)
C15 0.0236(7) 0.0383(9) 0.0278(7) -0.0014(7) 0.0060(6) 0.0004(6)
C16 0.0329(9) 0.0695(14) 0.0380(10) 0.0038(9) 0.0002(8) 0.0074(9)
C17 0.0461(10) 0.0404(10) 0.0402(10) -0.0098(8) 0.0101(8) -0.0145(8)
C18 0.0209(7) 0.0322(8) 0.0310(8) 0.0048(6) 0.0122(6) 0.0007(6)
C19 0.0235(7) 0.0380(9) 0.0342(8) 0.0035(7) 0.0100(6) -0.0040(6)
C20 0.0222(8) 0.0549(11) 0.0446(10) 0.0037(9) 0.0047(7) -0.0020(8)
C21 0.0231(8) 0.0528(12) 0.0566(12) 0.0077(9) 0.0136(8) 0.0086(8)
C22 0.0309(9) 0.0436(10) 0.0496(10) 0.0036(8) 0.0207(8) 0.0092(7)
C23 0.0271(8) 0.0372(9) 0.0341(8) 0.0027(7) 0.0144(7) 0.0039(7)
C24 0.0295(8) 0.0406(10) 0.0349(9) -0.0038(7) 0.0078(7) -0.0079(7)
C25 0.0473(11) 0.0578(13) 0.0369(10) -0.0068(9) 0.0061(8) -0.0099(9)
C26 0.0626(13) 0.0439(11) 0.0537(12) -0.0061(9) 0.0213(10) -0.0165(10)
C27 0.0359(9) 0.0456(10) 0.0355(9) -0.0074(8) 0.0136(7) 0.0107(8)
C28 0.0686(15) 0.0941(19) 0.0461(12) -0.0154(12) 0.0290(11) 0.0206(13)
C29 0.0384(10) 0.0414(11) 0.0624(13) -0.0114(9) 0.0072(9) 0.0057(8)
C30 0.0456(10) 0.0331(9) 0.0335(9) -0.0015(7) 0.0057(8) -0.0123(8)
C31 0.0449(10) 0.0448(11) 0.0326(9) 0.0015(7) 0.0146(8) 0.0105(8)
C32 0.0385(9) 0.0383(9) 0.0312(8) 0.0101(7) 0.0102(7) 0.0036(7)
C33 0.0589(13) 0.0583(14) 0.0650(14) -0.0165(11) 0.0351(12) -0.0291(11)
C34 0.0577(12) 0.0257(9) 0.0646(14) -0.0017(9) -0.0019(10) 0.0001(9)
C35 0.0508(11) 0.0359(9) 0.0340(9) -0.0055(7) 0.0085(8) -0.0100(8)
C36 0.0515(11) 0.0493(11) 0.0315(9) -0.0090(8) 0.0036(8) 0.0050(9)
C37 0.0388(9) 0.0585(12) 0.0265(8) -0.0079(8) 0.0099(7) -0.0027(8)
C38 0.0645(14) 0.0818(16) 0.0333(10) 0.0065(10) 0.0121(10) -0.0306(13)
C39 0.0819(16) 0.0438(12) 0.0336(10) 0.0036(8) 0.0059(10) -0.0182(11)

loop_
_atom_type_symbol
_atom_type_description
_atom_type_scat_dispersion_real
_atom_type_scat_dispersion_imag
_atom_type_scat_source
C C 0.0033 0.0016 'International Tables Vol C Tables 4.2.6.8 and 6.1.1.4'
H H 0 0 'International Tables Vol C Tables 4.2.6.8 and 6.1.1.4'
Ba Ba -0.3244 2.2819 'International Tables Vol C Tables 4.2.6.8 and 6.1.1.4'
N N 0.0061 0.0033 'International Tables Vol C Tables 4.2.6.8 and 6.1.1.4'
O O 0.0106 0.006 'International Tables Vol C Tables 4.2.6.8 and 6.1.1.4'
Si Si 0.0817 0.0704 'International Tables Vol C Tables 4.2.6.8 and 6.1.1.4'

loop_
_geom_angle_atom_site_label_1
_geom_angle_atom_site_label_2
_geom_angle_atom_site_label_3
_geom_angle
_geom_angle_site_symmetry_1
_geom_angle_site_symmetry_3
_geom_angle_publ_flag
N3 Ba N1 117.93(4) . . ?
N3 Ba N2 121.71(4) . . ?
N1 Ba N2 69.75(4) . . ?
N3 Ba O1 124.34(4) . . ?
N1 Ba O1 104.35(4) . . ?
N2 Ba O1 105.36(4) . . ?
N3 Si1 C33 115.09(9) . . ?
N3 Si1 C34 114.03(8) . . ?
C33 Si1 C34 106.43(12) . . ?
N3 Si1 C35 108.98(7) . . ?
C33 Si1 C35 106.17(10) . . ?
C34 Si1 C35 105.44(10) . . ?
N3 Si2 C32 115.20(8) . . ?
N3 Si2 C31 114.00(8) . . ?
C32 Si2 C31 105.64(8) . . ?
N3 Si2 C30 108.35(8) . . ?
C32 Si2 C30 106.94(8) . . ?
C31 Si2 C30 106.14(9) . . ?
C36 O1 C39 109.12(14) . . ?
C36 O1 Ba 132.59(11) . . ?
C39 O1 Ba 117.86(11) . . ?
C1 N1 C6 120.50(12) . . ?
C1 N1 Ba 110.63(10) . . ?
C6 N1 Ba 122.23(9) . . ?
C3 N2 C18 119.30(12) . . ?
C3 N2 Ba 110.84(9) . . ?
C18 N2 Ba 120.79(9) . . ?
Si2 N3 Si1 127.19(8) . . ?
Si2 N3 Ba 113.79(6) . . ?
Si1 N3 Ba 118.48(6) . . ?
N1 C1 C2 123.89(14) . . ?
N1 C1 C4 120.10(14) . . ?
C2 C1 C4 116.01(13) . . ?
C1 C2 C3 130.39(14) . . ?
N2 C3 C2 124.48(14) . . ?
N2 C3 C5 120.49(14) . . ?
C2 C3 C5 115.03(14) . . ?
C7 C6 C11 120.09(14) . . ?
C7 C6 N1 119.12(13) . . ?
C11 C6 N1 120.54(13) . . ?
C8 C7 C6 118.77(15) . . ?
C8 C7 C12 119.87(15) . . ?
C6 C7 C12 121.35(14) . . ?
C9 C8 C7 121.36(15) . . ?
C10 C9 C8 119.64(15) . . ?
C9 C10 C11 121.31(16) . . ?
C10 C11 C6 118.80(14) . . ?
C10 C11 C15 119.30(14) . . ?
C6 C11 C15 121.90(13) . . ?
C7 C12 C14 112.78(16) . . ?
C7 C12 C13 111.10(17) . . ?
C14 C12 C13 108.80(16) . . ?
C11 C15 C17 111.22(13) . . ?
C11 C15 C16 112.13(15) . . ?
C17 C15 C16 110.50(15) . . ?
C23 C18 C19 120.60(14) . . ?
C23 C18 N2 120.09(14) . . ?
C19 C18 N2 119.19(14) . . ?
C20 C19 C18 118.04(16) . . ?
C20 C19 C24 121.52(16) . . ?
C18 C19 C24 120.44(14) . . ?
C21 C20 C19 121.63(17) . . ?
C22 C21 C20 119.65(17) . . ?
C21 C22 C23 121.28(18) . . ?
C22 C23 C18 118.70(16) . . ?
C22 C23 C27 119.34(16) . . ?
C18 C23 C27 121.90(14) . . ?
C19 C24 C26 112.14(15) . . ?
C19 C24 C25 112.85(16) . . ?
C26 C24 C25 110.19(16) . . ?
C23 C27 C28 113.12(17) . . ?
C23 C27 C29 110.01(16) . . ?
C28 C27 C29 110.40(18) . . ?
O1 C36 C37 105.76(16) . . ?
C38 C37 C36 102.29(16) . . ?
C37 C38 C39 101.80(16) . . ?
O1 C39 C38 105.07(19) . . ?

loop_
_geom_bond_atom_site_label_1
_geom_bond_atom_site_label_2
_geom_bond_distance
_geom_bond_site_symmetry_2
_geom_bond_publ_flag
Ba N3 2.5931(13) . ?
Ba N1 2.6477(12) . ?
Ba N2 2.6829(12) . ?
Ba O1 2.7659(12) . ?
Si1 N3 1.6866(13) . ?
Si1 C33 1.873(2) . ?
Si1 C34 1.881(2) . ?
Si1 C35 1.8848(18) . ?
Si2 N3 1.6863(13) . ?
Si2 C32 1.8811(17) . ?
Si2 C31 1.8822(19) . ?
Si2 C30 1.8833(18) . ?
O1 C36 1.452(2) . ?
O1 C39 1.453(2) . ?
N1 C1 1.3228(19) . ?
N1 C6 1.4264(18) . ?
N2 C3 1.317(2) . ?
N2 C18 1.4269(19) . ?
C1 C2 1.415(2) . ?
C1 C4 1.519(2) . ?
C2 C3 1.420(2) . ?
C3 C5 1.525(2) . ?
C6 C7 1.410(2) . ?
C6 C11 1.411(2) . ?
C7 C8 1.390(2) . ?
C7 C12 1.521(2) . ?
C8 C9 1.383(3) . ?
C9 C10 1.379(2) . ?
C10 C11 1.392(2) . ?
C11 C15 1.521(2) . ?
C12 C14 1.523(3) . ?
C12 C13 1.532(3) . ?
C15 C17 1.532(3) . ?
C15 C16 1.537(2) . ?
C18 C23 1.408(2) . ?
C18 C19 1.413(2) . ?
C19 C20 1.399(2) . ?
C19 C24 1.518(2) . ?
C20 C21 1.384(3) . ?
C21 C22 1.378(3) . ?
C22 C23 1.398(2) . ?
C23 C27 1.521(2) . ?
C24 C26 1.527(3) . ?
C24 C25 1.533(3) . ?
C27 C28 1.532(3) . ?
C27 C29 1.538(3) . ?
C36 C37 1.518(3) . ?
C37 C38 1.514(3) . ?
C38 C39 1.516(3) . ?
